data_7053262
loop_
_publ_author_name
'Thakuria, Ranjit'
'Sarma, Bipul'
'Nangia, Ashwini'

_publ_section_title
;
 Supramolecular networks of a H-shaped aromatic phenol host
;
_journal_issue 4
_journal_name_full 'New Journal of Chemistry'
_journal_page_first 623
_journal_paper_doi 10.1039/b9nj00234k
_journal_volume 34
_journal_year 2010
_chemical_formula_moiety 'C40 H42 O12, 2(C2 H6 O S)'
_chemical_formula_sum 'C44 H54 O14 S2'
_chemical_formula_weight 870.99
_chemical_name_common
;
1,4-di(bis(3'-hydroxy,2'-,4'-dimethoxyphenyl)methyl)benzene
dimethylsulfoxide solvate
;
_chemical_name_systematic
;
1,4-di[bis(3'-hydroxy,2'-,4'-dimethoxyphenyl)methyl]benzene
dimethylsulfoxide solvate
;
_space_group_IT_number 14
_symmetry_cell_setting monoclinic
_symmetry_space_group_name_Hall '-P 2ybc'
_symmetry_space_group_name_H-M 'P 1 21/c 1'
_atom_sites_solution_hydrogens geom
_atom_sites_solution_primary direct
_atom_sites_solution_secondary difmap
_audit_creation_method SHELXL-97
_cell_angle_alpha 90.00
_cell_angle_beta 111.1700(10)
_cell_angle_gamma 90.00
_cell_formula_units_Z 2
_cell_length_a 10.8550(7)
_cell_length_b 14.2040(9)
_cell_length_c 14.8984(9)
_cell_measurement_reflns_used 5473
_cell_measurement_temperature 100(2)
_cell_measurement_theta_max 25.89
_cell_measurement_theta_min 2.47
_cell_volume 2142.1(2)
_computing_cell_refinement 'Bruker SMART'
_computing_data_collection 'Bruker SMART'
_computing_data_reduction 'Bruker SAINT'
_computing_molecular_graphics 'Bruker SHELXTL'
_computing_publication_material 'Bruker SHELXTL'
_computing_structure_refinement 'SHELXL-97 (Sheldrick, 1997)'
_computing_structure_solution 'SHELXS-97 (Sheldrick, 1990)'
_diffrn_ambient_temperature 100(2)
_diffrn_measured_fraction_theta_full 0.999
_diffrn_measured_fraction_theta_max 0.999
_diffrn_measurement_device_type 'CCD area detector'
_diffrn_measurement_method 'phi and omega scans'
_diffrn_radiation_monochromator graphite
_diffrn_radiation_source 'fine-focus sealed tube'
_diffrn_radiation_type MoK\a
_diffrn_radiation_wavelength 0.71073
_diffrn_reflns_av_R_equivalents 0.0723
_diffrn_reflns_av_sigmaI/netI 0.0545
_diffrn_reflns_limit_h_max 13
_diffrn_reflns_limit_h_min -13
_diffrn_reflns_limit_k_max 17
_diffrn_reflns_limit_k_min -17
_diffrn_reflns_limit_l_max 18
_diffrn_reflns_limit_l_min -18
_diffrn_reflns_number 21901
_diffrn_reflns_theta_full 26.03
_diffrn_reflns_theta_max 26.03
_diffrn_reflns_theta_min 2.01
_exptl_absorpt_coefficient_mu 0.192
_exptl_absorpt_correction_T_max 0.9810
_exptl_absorpt_correction_T_min 0.9607
_exptl_absorpt_correction_type multi-scan
_exptl_absorpt_process_details 'Bruker AXS SADABS program'
_exptl_crystal_colour yellow
_exptl_crystal_density_diffrn 1.350
_exptl_crystal_density_method 'not measured'
_exptl_crystal_description block
_exptl_crystal_F_000 924
_exptl_crystal_size_max 0.21
_exptl_crystal_size_mid 0.15
_exptl_crystal_size_min 0.10
_refine_diff_density_max 0.895
_refine_diff_density_min -0.467
_refine_diff_density_rms 0.080
_refine_ls_extinction_method none
_refine_ls_goodness_of_fit_ref 1.000
_refine_ls_hydrogen_treatment mixed
_refine_ls_matrix_type full
_refine_ls_number_parameters 289
_refine_ls_number_reflns 4227
_refine_ls_number_restraints 0
_refine_ls_restrained_S_all 1.000
_refine_ls_R_factor_all 0.0933
_refine_ls_R_factor_gt 0.0641
_refine_ls_shift/su_max 0.000
_refine_ls_shift/su_mean 0.000
_refine_ls_structure_factor_coef Fsqd
_refine_ls_weighting_details 'calc w=1/[\s^2^(Fo^2^)+(0.0950P)^2^+2.1080P] where P=(Fo^2^+2Fc^2^)/3'
_refine_ls_weighting_scheme calc
_refine_ls_wR_factor_gt 0.1565
_refine_ls_wR_factor_ref 0.1742
_reflns_number_gt 3017
_reflns_number_total 4227
_reflns_threshold_expression >2sigma(I)
_cod_data_source_file b9nj00234k.txt
_cod_data_source_block an542_2_DMSO
_cod_depositor_comments
;
The following automatic conversions were performed:

'_symmetry_cell_setting' value 'Monoclinic' changed to 'monoclinic'
according to /home/saulius/struct/CIF-dictionaries/cif_core.dic
dictionary named 'cif_core.dic' version 2.4.2 from 2011-04-26.

Automatic conversion script
Id: cif_fix_values 1891 2012-01-12 08:04:46Z andrius 
;
_cod_original_sg_symbol_Hall '-P 2ybc '
_cod_original_sg_symbol_H-M 'P 21/c '
_cod_database_code 7053262

loop_
_symmetry_equiv_pos_as_xyz
'x, y, z'
'-x, y+1/2, -z+1/2'
'-x, -y, -z'
'x, -y-1/2, z-1/2'

loop_
_atom_site_label
_atom_site_type_symbol
_atom_site_fract_x
_atom_site_fract_y
_atom_site_fract_z
_atom_site_U_iso_or_equiv
_atom_site_adp_type
_atom_site_occupancy
_atom_site_symmetry_multiplicity
_atom_site_calc_flag
_atom_site_refinement_flags
C1 C 0.8811(3) 0.6924(2) 0.3409(2) 0.0217(7) Uani 1 1 d .
C2 C 0.7813(3) 0.6775(2) 0.2510(2) 0.0198(7) Uani 1 1 d .
C3 C 0.6590(3) 0.6449(2) 0.2478(2) 0.0190(7) Uani 1 1 d .
C4 C 0.6345(3) 0.6261(2) 0.3318(2) 0.0189(7) Uani 1 1 d .
C5 C 0.7358(3) 0.6422(2) 0.4193(2) 0.0223(7) Uani 1 1 d .
H5 H 0.7207 0.6303 0.4773 0.027 Uiso 1 1 calc R
C6 C 0.8585(3) 0.6751(2) 0.4245(2) 0.0225(7) Uani 1 1 d .
H6 H 0.9263 0.6856 0.4853 0.027 Uiso 1 1 calc R
C7 C 0.4987(3) 0.5882(2) 0.3219(2) 0.0185(7) Uani 1 1 d .
C8 C 0.3906(3) 0.6628(2) 0.2824(2) 0.0195(7) Uani 1 1 d .
C9 C 0.2608(3) 0.6326(2) 0.2345(2) 0.0203(7) Uani 1 1 d .
C10 C 0.1587(3) 0.6959(2) 0.1900(2) 0.0188(7) Uani 1 1 d .
C11 C 0.1865(3) 0.7920(2) 0.1987(2) 0.0205(7) Uani 1 1 d .
C12 C 0.3130(3) 0.8235(2) 0.2496(2) 0.0232(7) Uani 1 1 d .
H12 H 0.3310 0.8891 0.2570 0.028 Uiso 1 1 calc R
C13 C 0.4146(3) 0.7583(2) 0.2903(2) 0.0212(7) Uani 1 1 d .
H13 H 0.5018 0.7803 0.3241 0.025 Uiso 1 1 calc R
C14 C 0.4989(3) 0.5435(2) 0.4143(2) 0.0177(6) Uani 1 1 d .
C15 C 0.5452(3) 0.4524(2) 0.4380(2) 0.0202(7) Uani 1 1 d .
H15 H 0.5767 0.4185 0.3956 0.024 Uiso 1 1 calc R
C16 C 0.5468(3) 0.4094(2) 0.5221(2) 0.0217(7) Uani 1 1 d .
H16 H 0.5796 0.3470 0.5364 0.026 Uiso 1 1 calc R
C17 C 0.5152(4) 0.7056(3) 0.0985(2) 0.0317(8) Uani 1 1 d .
H17A H 0.5630 0.7619 0.1307 0.048 Uiso 1 1 calc R
H17B H 0.4205 0.7141 0.0843 0.048 Uiso 1 1 calc R
H17C H 0.5307 0.6954 0.0384 0.048 Uiso 1 1 calc R
C18 C 1.1079(3) 0.7312(3) 0.4229(3) 0.0342(9) Uani 1 1 d .
H18A H 1.0900 0.7800 0.4630 0.051 Uiso 1 1 calc R
H18B H 1.1871 0.7480 0.4095 0.051 Uiso 1 1 calc R
H18C H 1.1220 0.6708 0.4569 0.051 Uiso 1 1 calc R
C19 C 0.1037(4) 0.9463(2) 0.1506(3) 0.0385(9) Uani 1 1 d .
H19A H 0.1335 0.9709 0.2165 0.058 Uiso 1 1 calc R
H19B H 0.0222 0.9784 0.1112 0.058 Uiso 1 1 calc R
H19C H 0.1722 0.9572 0.1233 0.058 Uiso 1 1 calc R
C20 C 0.1680(4) 0.5009(3) 0.2862(3) 0.0319(8) Uani 1 1 d .
H20A H 0.2314 0.4963 0.3524 0.048 Uiso 1 1 calc R
H20B H 0.1322 0.4383 0.2636 0.048 Uiso 1 1 calc R
H20C H 0.0958 0.5432 0.2844 0.048 Uiso 1 1 calc R
C21 C 0.6883(4) 0.4794(3) 1.0390(3) 0.0389(9) Uani 1 1 d .
H21A H 0.6958 0.4243 1.0802 0.058 Uiso 1 1 calc R
H21B H 0.6059 0.4755 0.9829 0.058 Uiso 1 1 calc R
H21C H 0.6879 0.5368 1.0754 0.058 Uiso 1 1 calc R
C22 C 0.7900(4) 0.5946(3) 0.9416(3) 0.0361(9) Uani 1 1 d .
H22A H 0.7909 0.6429 0.9888 0.054 Uiso 1 1 calc R
H22B H 0.7026 0.5929 0.8903 0.054 Uiso 1 1 calc R
H22C H 0.8570 0.6095 0.9139 0.054 Uiso 1 1 calc R
O1 O 0.9980(2) 0.72353(17) 0.33445(16) 0.0286(6) Uani 1 1 d .
O2 O 0.7993(2) 0.69352(18) 0.16658(17) 0.0265(6) Uani 1 1 d .
O3 O 0.5615(2) 0.62534(16) 0.16034(15) 0.0221(5) Uani 1 1 d .
O4 O 0.0795(2) 0.84844(16) 0.15187(16) 0.0253(5) Uani 1 1 d .
O5 O 0.0338(2) 0.66945(19) 0.13877(18) 0.0251(6) Uani 1 1 d .
O6 O 0.2336(2) 0.53759(15) 0.22473(16) 0.0240(5) Uani 1 1 d .
O7 O 0.9465(2) 0.49546(17) 1.08967(19) 0.0351(6) Uani 1 1 d .
S1 S 0.82545(8) 0.48221(6) 0.99956(6) 0.0246(2) Uani 1 1 d .
H2 H 0.876(4) 0.705(3) 0.182(3) 0.039(12) Uiso 1 1 d .
H3 H 0.026(5) 0.622(3) 0.123(3) 0.045(16) Uiso 1 1 d .
H7 H 0.485(3) 0.539(2) 0.282(2) 0.003(7) Uiso 1 1 d .

loop_
_atom_site_aniso_label
_atom_site_aniso_U_11
_atom_site_aniso_U_22
_atom_site_aniso_U_33
_atom_site_aniso_U_23
_atom_site_aniso_U_13
_atom_site_aniso_U_12
C1 0.0181(16) 0.0241(17) 0.0239(17) -0.0040(13) 0.0088(14) -0.0010(13)
C2 0.0209(16) 0.0227(16) 0.0192(16) 0.0006(13) 0.0114(13) 0.0036(13)
C3 0.0161(15) 0.0227(16) 0.0166(15) 0.0004(13) 0.0039(13) 0.0032(12)
C4 0.0172(15) 0.0190(16) 0.0221(16) 0.0012(13) 0.0090(13) 0.0040(12)
C5 0.0206(17) 0.0258(17) 0.0202(16) -0.0003(13) 0.0068(13) 0.0010(13)
C6 0.0212(17) 0.0272(18) 0.0170(16) -0.0019(13) 0.0045(13) 0.0000(13)
C7 0.0185(16) 0.0218(17) 0.0147(15) -0.0021(13) 0.0056(13) -0.0008(13)
C8 0.0151(15) 0.0303(18) 0.0147(15) 0.0014(13) 0.0075(12) 0.0017(13)
C9 0.0213(16) 0.0243(17) 0.0168(15) 0.0012(13) 0.0085(13) -0.0024(13)
C10 0.0172(16) 0.0266(17) 0.0139(15) 0.0002(12) 0.0073(13) -0.0025(13)
C11 0.0162(16) 0.0284(18) 0.0175(16) 0.0016(13) 0.0066(13) 0.0018(13)
C12 0.0236(17) 0.0230(17) 0.0242(17) 0.0002(14) 0.0102(14) -0.0034(13)
C13 0.0156(15) 0.0273(17) 0.0198(16) -0.0046(13) 0.0052(13) -0.0025(13)
C14 0.0096(14) 0.0252(16) 0.0167(15) 0.0012(12) 0.0028(12) -0.0031(12)
C15 0.0190(16) 0.0238(16) 0.0194(16) -0.0009(13) 0.0089(13) 0.0007(13)
C16 0.0224(17) 0.0218(16) 0.0218(16) -0.0011(13) 0.0089(13) 0.0008(13)
C17 0.0297(19) 0.040(2) 0.0222(18) 0.0077(15) 0.0054(15) 0.0051(16)
C18 0.0190(18) 0.050(2) 0.031(2) -0.0088(17) 0.0057(16) -0.0093(16)
C19 0.029(2) 0.0246(18) 0.059(3) 0.0024(18) 0.0127(19) 0.0013(16)
C20 0.0303(19) 0.037(2) 0.0284(19) 0.0086(15) 0.0107(16) -0.0101(16)
C21 0.032(2) 0.046(2) 0.042(2) -0.0040(19) 0.0179(18) -0.0054(18)
C22 0.039(2) 0.028(2) 0.038(2) 0.0004(16) 0.0092(18) 0.0049(16)
O1 0.0198(12) 0.0425(15) 0.0247(12) -0.0048(11) 0.0096(10) -0.0093(10)
O2 0.0207(13) 0.0415(15) 0.0211(12) 0.0002(10) 0.0121(11) -0.0035(11)
O3 0.0187(11) 0.0297(12) 0.0161(11) 0.0022(9) 0.0042(9) -0.0009(9)
O4 0.0209(12) 0.0256(12) 0.0288(13) 0.0049(10) 0.0083(10) 0.0025(9)
O5 0.0170(12) 0.0273(14) 0.0291(14) -0.0020(11) 0.0060(10) -0.0030(10)
O6 0.0226(12) 0.0236(12) 0.0256(12) 0.0037(9) 0.0084(10) -0.0028(9)
O7 0.0246(13) 0.0351(15) 0.0378(15) -0.0004(11) 0.0020(12) -0.0024(11)
S1 0.0247(5) 0.0240(4) 0.0245(4) -0.0023(3) 0.0080(3) -0.0009(3)

loop_
_atom_type_symbol
_atom_type_description
_atom_type_scat_dispersion_real
_atom_type_scat_dispersion_imag
_atom_type_scat_source
C C 0.0033 0.0016 'International Tables Vol C Tables 4.2.6.8 and 6.1.1.4'
H H 0.0000 0.0000 'International Tables Vol C Tables 4.2.6.8 and 6.1.1.4'
O O 0.0106 0.0060 'International Tables Vol C Tables 4.2.6.8 and 6.1.1.4'
S S 0.1246 0.1234 'International Tables Vol C Tables 4.2.6.8 and 6.1.1.4'

loop_
_geom_angle_atom_site_label_1
_geom_angle_atom_site_label_2
_geom_angle_atom_site_label_3
_geom_angle
_geom_angle_site_symmetry_1
_geom_angle_site_symmetry_3
C6 C1 O1 126.2(3) . .
C6 C1 C2 120.6(3) . .
O1 C1 C2 113.2(3) . .
O2 C2 C3 118.6(3) . .
O2 C2 C1 122.6(3) . .
C3 C2 C1 118.8(3) . .
O3 C3 C2 119.8(3) . .
O3 C3 C4 118.6(3) . .
C2 C3 C4 121.4(3) . .
C5 C4 C3 117.9(3) . .
C5 C4 C7 124.0(3) . .
C3 C4 C7 118.1(3) . .
C6 C5 C4 121.8(3) . .
C1 C6 C5 119.4(3) . .
C14 C7 C4 112.1(2) . .
C14 C7 C8 112.9(2) . .
C4 C7 C8 111.8(3) . .
C13 C8 C9 118.1(3) . .
C13 C8 C7 123.6(3) . .
C9 C8 C7 118.3(3) . .
O6 C9 C10 118.6(3) . .
O6 C9 C8 119.5(3) . .
C10 C9 C8 121.7(3) . .
O5 C10 C9 123.6(3) . .
O5 C10 C11 117.7(3) . .
C9 C10 C11 118.7(3) . .
O4 C11 C12 125.4(3) . .
O4 C11 C10 114.1(3) . .
C12 C11 C10 120.4(3) . .
C11 C12 C13 119.6(3) . .
C8 C13 C12 121.3(3) . .
C15 C14 C16 117.6(3) . 3_666
C15 C14 C7 120.2(3) . .
C16 C14 C7 122.3(3) 3_666 .
C14 C15 C16 121.6(3) . .
C14 C16 C15 120.8(3) 3_666 .
C1 O1 C18 116.3(3) . .
C3 O3 C17 114.7(2) . .
C11 O4 C19 116.9(3) . .
C9 O6 C20 115.0(2) . .
O7 S1 C21 105.73(17) . .
O7 S1 C22 106.48(17) . .
C21 S1 C22 96.83(19) . .

loop_
_geom_bond_atom_site_label_1
_geom_bond_atom_site_label_2
_geom_bond_distance
_geom_bond_site_symmetry_2
C1 C6 1.375(4) .
C1 O1 1.380(4) .
C1 C2 1.401(4) .
C2 O2 1.361(4) .
C2 C3 1.390(4) .
C3 O3 1.379(4) .
C3 C4 1.396(4) .
C4 C5 1.387(4) .
C4 C7 1.526(4) .
C5 C6 1.387(4) .
C7 C14 1.516(4) .
C7 C8 1.532(4) .
C8 C13 1.378(4) .
C8 C9 1.398(4) .
C9 O6 1.377(4) .
C9 C10 1.395(4) .
C10 O5 1.347(4) .
C10 C11 1.394(5) .
C11 O4 1.376(4) .
C11 C12 1.382(4) .
C12 C13 1.400(4) .
C14 C15 1.387(4) .
C14 C16 1.389(4) 3_666
C15 C16 1.388(4) .
C16 C14 1.389(4) 3_666
C17 O3 1.437(4) .
C18 O1 1.427(4) .
C19 O4 1.416(4) .
C20 O6 1.446(4) .
C21 S1 1.787(4) .
C22 S1 1.789(4) .
O7 S1 1.514(3) .
